data_4062042
_journal_name_full Organometallics
_journal_year 2003
_chemical_formula_sum 'C31 H38 N P Pt Si2'
_chemical_formula_weight 706.86
_space_group_IT_number 19
_symmetry_cell_setting orthorhombic
_symmetry_space_group_name_Hall 'P 2ac 2ab'
_symmetry_space_group_name_H-M 'P 21 21 21'
_cell_angle_alpha 90.00
_cell_angle_beta 90.00
_cell_angle_gamma 90.00
_cell_formula_units_Z 4
_cell_length_a 10.8742(12)
_cell_length_b 15.8714(19)
_cell_length_c 18.2411(15)
_cell_measurement_temperature 296(2)
_cell_volume 3148.2(6)
_diffrn_ambient_temperature 296(2)
_exptl_crystal_density_diffrn 1.491
_cod_depositor_comments
;
The following automatic conversions were performed:
'_symmetry_cell_setting' value 'Orthorhombic' changed to 'orthorhombic'
according to '/home/saulius/struct/CIF-dictionaries/cif_core.dic'
dictionary named 'cif_core.dic' version 2.4.1 from 2010-06-29.

Automatic conversion script
Id: cif_fix_enum 1527 2010-12-29 10:47:43Z saulius 
;
_cod_database_code 4062042

loop_
_symmetry_equiv_pos_as_xyz
'x, y, z'
'-x+1/2, -y, z+1/2'
'-x, y+1/2, -z+1/2'
'x+1/2, -y+1/2, -z'

loop_
_atom_site_label
_atom_site_type_symbol
_atom_site_fract_x
_atom_site_fract_y
_atom_site_fract_z
_atom_site_U_iso_or_equiv
_atom_site_adp_type
_atom_site_occupancy
_atom_site_symmetry_multiplicity
_atom_site_calc_flag
_atom_site_refinement_flags
_atom_site_disorder_assembly
_atom_site_disorder_group
Pt1 Pt -0.864369(19) -0.431497(13) -0.193002(12) 0.04154(8) Uani 1 1 d . . .
Si1 Si -0.66369(16) -0.47950(12) -0.21964(11) 0.0508(4) Uani 1 1 d . . .
Si2 Si -0.92923(15) -0.55500(10) -0.25535(9) 0.0429(4) Uani 1 1 d . . .
P1 P -0.78526(16) -0.31342(11) -0.13366(10) 0.0512(4) Uani 1 1 d . . .
N1 N -1.1429(5) -0.3832(4) -0.1752(3) 0.0613(15) Uani 1 1 d . . .
C1 C -1.0423(6) -0.3999(4) -0.1792(4) 0.0487(15) Uani 1 1 d . . .
C2 C -1.2752(7) -0.3646(7) -0.1713(5) 0.085(3) Uani 1 1 d . . .
H2 H -1.3185 -0.4185 -0.1676 0.102 Uiso 1 1 calc R . .
C3 C -1.3023(12) -0.3172(11) -0.1054(7) 0.174(7) Uani 1 1 d . . .
H3A H -1.2735 -0.3478 -0.0634 0.261 Uiso 1 1 calc R . .
H3B H -1.3895 -0.3088 -0.1015 0.261 Uiso 1 1 calc R . .
H3C H -1.2619 -0.2634 -0.1075 0.261 Uiso 1 1 calc R . .
C4 C -1.3164(10) -0.3235(7) -0.2404(7) 0.123(4) Uani 1 1 d . . .
H4A H -1.2967 -0.3590 -0.2813 0.185 Uiso 1 1 calc R . .
H4B H -1.2755 -0.2703 -0.2458 0.185 Uiso 1 1 calc R . .
H4C H -1.4037 -0.3146 -0.2386 0.185 Uiso 1 1 calc R . .
C5 C -0.8984(7) -0.2446(5) -0.0910(4) 0.070(2) Uani 1 1 d . . .
H5A H -0.9599 -0.2295 -0.1264 0.106 Uiso 1 1 calc R . .
H5B H -0.8584 -0.1946 -0.0734 0.106 Uiso 1 1 calc R . .
H5C H -0.9364 -0.2734 -0.0507 0.106 Uiso 1 1 calc R . .
C6 C -0.6799(8) -0.3342(6) -0.0596(4) 0.074(2) Uani 1 1 d . . .
H6A H -0.7172 -0.3726 -0.0256 0.112 Uiso 1 1 calc R . .
H6B H -0.6606 -0.2824 -0.0350 0.112 Uiso 1 1 calc R . .
H6C H -0.6059 -0.3586 -0.0788 0.112 Uiso 1 1 calc R . .
C7 C -0.7019(8) -0.2410(5) -0.1920(5) 0.079(2) Uani 1 1 d . . .
H7A H -0.7520 -0.2262 -0.2334 0.118 Uiso 1 1 calc R . .
H7B H -0.6275 -0.2672 -0.2088 0.118 Uiso 1 1 calc R . .
H7C H -0.6820 -0.1910 -0.1648 0.118 Uiso 1 1 calc R . .
C8 C -0.6287(6) -0.4951(4) -0.3206(4) 0.0551(16) Uani 1 1 d . . .
C9 C -0.6462(8) -0.4285(6) -0.3690(4) 0.081(2) Uani 1 1 d . . .
H9 H -0.6732 -0.3767 -0.3514 0.097 Uiso 1 1 calc R . .
C10 C -0.6237(11) -0.4387(7) -0.4431(5) 0.101(3) Uani 1 1 d . . .
H10 H -0.6371 -0.3937 -0.4747 0.121 Uiso 1 1 calc R . .
C11 C -0.5828(10) -0.5127(8) -0.4707(5) 0.095(3) Uani 1 1 d . . .
H11 H -0.5683 -0.5184 -0.5207 0.114 Uiso 1 1 calc R . .
C12 C -0.5630(9) -0.5781(7) -0.4250(5) 0.088(3) Uani 1 1 d . . .
H12 H -0.5346 -0.6291 -0.4434 0.105 Uiso 1 1 calc R . .
C13 C -0.5852(7) -0.5694(6) -0.3497(4) 0.0703(19) Uani 1 1 d . . .
H13 H -0.5702 -0.6148 -0.3187 0.084 Uiso 1 1 calc R . .
C14 C -0.6159(6) -0.5779(5) -0.1683(4) 0.0585(17) Uani 1 1 d . . .
C15 C -0.4946(8) -0.6072(7) -0.1711(4) 0.087(3) Uani 1 1 d . . .
H15 H -0.4364 -0.5774 -0.1979 0.104 Uiso 1 1 calc R . .
C16 C -0.4598(11) -0.6801(8) -0.1346(5) 0.115(5) Uani 1 1 d . . .
H16 H -0.3783 -0.6978 -0.1356 0.138 Uiso 1 1 calc R . .
C17 C -0.5477(14) -0.7269(9) -0.0964(6) 0.125(5) Uani 1 1 d . . .
H17 H -0.5258 -0.7769 -0.0732 0.150 Uiso 1 1 calc R . .
C18 C -0.6667(10) -0.6984(7) -0.0933(4) 0.099(3) Uani 1 1 d . . .
H18 H -0.7261 -0.7288 -0.0678 0.119 Uiso 1 1 calc R . .
C19 C -0.6975(8) -0.6248(5) -0.1283(4) 0.068(2) Uani 1 1 d . . .
H19 H -0.7781 -0.6058 -0.1245 0.081 Uiso 1 1 calc R . .
C20 C -1.0089(5) -0.6338(4) -0.1933(4) 0.0438(13) Uani 1 1 d . . .
C21 C -0.9920(8) -0.7199(4) -0.2058(4) 0.066(2) Uani 1 1 d . . .
H21 H -0.9484 -0.7369 -0.2471 0.079 Uiso 1 1 calc R . .
C22 C -1.0374(9) -0.7805(5) -0.1594(4) 0.077(2) Uani 1 1 d . . .
H22 H -1.0216 -0.8371 -0.1684 0.092 Uiso 1 1 calc R . .
C23 C -1.1051(8) -0.7577(5) -0.1004(4) 0.074(2) Uani 1 1 d . . .
H23 H -1.1375 -0.7986 -0.0694 0.089 Uiso 1 1 calc R . .
C24 C -1.1255(10) -0.6752(5) -0.0868(5) 0.089(3) Uani 1 1 d . . .
H24 H -1.1719 -0.6596 -0.0462 0.107 Uiso 1 1 calc R . .
C25 C -1.0785(8) -0.6139(5) -0.1323(5) 0.075(2) Uani 1 1 d . . .
H25 H -1.0940 -0.5576 -0.1217 0.090 Uiso 1 1 calc R . .
C26 C -1.0334(7) -0.5288(4) -0.3348(3) 0.0517(16) Uani 1 1 d . . .
C27 C -1.1600(7) -0.5226(5) -0.3287(5) 0.074(2) Uani 1 1 d . . .
H27 H -1.1978 -0.5341 -0.2840 0.089 Uiso 1 1 calc R . .
C28 C -1.2313(11) -0.4995(7) -0.3888(7) 0.109(4) Uani 1 1 d . . .
H28 H -1.3164 -0.4962 -0.3843 0.130 Uiso 1 1 calc R . .
C29 C -1.1754(16) -0.4814(9) -0.4552(8) 0.137(6) Uani 1 1 d . . .
H29 H -1.2232 -0.4648 -0.4949 0.164 Uiso 1 1 calc R . .
C30 C -1.0522(14) -0.4876(7) -0.4628(6) 0.114(4) Uani 1 1 d . . .
H30 H -1.0152 -0.4757 -0.5075 0.136 Uiso 1 1 calc R . .
C31 C -0.9817(10) -0.5119(5) -0.4033(4) 0.079(2) Uani 1 1 d . . .
H31 H -0.8971 -0.5171 -0.4091 0.095 Uiso 1 1 calc R . .
HSI1 H -0.579(4) -0.421(3) -0.195(2) 0.017(10) Uiso 1 1 d . . .
HSI2 H -0.847(5) -0.596(4) -0.291(3) 0.045(16) Uiso 1 1 d . . .

loop_
_atom_site_aniso_label
_atom_site_aniso_U_11
_atom_site_aniso_U_22
_atom_site_aniso_U_33
_atom_site_aniso_U_23
_atom_site_aniso_U_13
_atom_site_aniso_U_12
Pt1 0.04856(12) 0.03467(11) 0.04139(12) -0.00220(10) 0.00126(11) 0.00004(10)
Si1 0.0489(10) 0.0507(9) 0.0528(10) -0.0107(8) 0.0030(8) 0.0003(8)
Si2 0.0504(9) 0.0358(8) 0.0426(8) -0.0015(7) 0.0008(7) 0.0001(7)
P1 0.0596(10) 0.0446(9) 0.0494(9) -0.0080(8) 0.0020(8) -0.0048(8)
N1 0.057(3) 0.060(3) 0.067(4) 0.002(3) 0.014(3) 0.003(3)
C1 0.057(4) 0.044(3) 0.045(4) 0.004(3) 0.006(3) 0.006(3)
C2 0.058(4) 0.099(7) 0.099(7) 0.008(6) 0.024(4) 0.010(5)
C3 0.108(8) 0.27(2) 0.144(11) -0.076(13) 0.013(9) 0.067(12)
C4 0.080(6) 0.151(11) 0.139(10) 0.053(9) -0.011(7) 0.024(7)
C5 0.089(6) 0.054(4) 0.068(5) -0.013(4) 0.003(4) 0.005(4)
C6 0.072(5) 0.089(6) 0.063(5) -0.015(4) -0.012(4) -0.011(4)
C7 0.085(5) 0.058(4) 0.092(6) 0.001(5) 0.022(6) -0.016(4)
C8 0.054(3) 0.058(4) 0.053(4) -0.006(3) 0.009(3) -0.007(3)
C9 0.105(6) 0.071(5) 0.067(5) 0.004(4) 0.007(5) -0.005(6)
C10 0.144(9) 0.095(7) 0.063(5) 0.013(5) 0.007(6) -0.028(9)
C11 0.119(8) 0.116(8) 0.051(5) -0.009(6) 0.018(5) -0.029(7)
C12 0.109(7) 0.092(6) 0.062(5) -0.026(5) 0.023(5) -0.006(6)
C13 0.072(4) 0.076(5) 0.063(4) -0.009(4) 0.005(4) 0.008(5)
C14 0.060(4) 0.069(4) 0.046(3) -0.020(3) -0.008(3) 0.014(4)
C15 0.080(5) 0.119(8) 0.063(5) -0.019(5) -0.005(4) 0.042(6)
C16 0.119(8) 0.165(11) 0.061(5) -0.019(7) -0.022(6) 0.095(9)
C17 0.184(13) 0.128(10) 0.062(6) 0.016(6) -0.007(7) 0.088(10)
C18 0.141(9) 0.105(7) 0.050(5) 0.023(5) -0.007(5) 0.030(7)
C19 0.084(5) 0.076(5) 0.043(4) 0.005(4) -0.008(4) 0.017(5)
C20 0.053(3) 0.037(3) 0.041(3) 0.002(3) -0.007(3) -0.001(2)
C21 0.102(5) 0.043(4) 0.052(4) -0.004(3) 0.018(4) -0.002(4)
C22 0.125(7) 0.038(4) 0.066(5) 0.000(4) 0.010(5) -0.010(4)
C23 0.111(7) 0.060(4) 0.051(4) 0.009(3) 0.010(4) -0.017(5)
C24 0.138(8) 0.054(4) 0.076(5) 0.003(4) 0.048(6) 0.006(5)
C25 0.104(6) 0.050(4) 0.071(5) 0.004(4) 0.028(5) 0.005(4)
C26 0.072(4) 0.039(3) 0.043(3) 0.003(3) -0.012(3) -0.001(3)
C27 0.079(5) 0.061(4) 0.083(6) -0.012(4) -0.022(4) 0.001(4)
C28 0.110(8) 0.094(7) 0.123(9) -0.009(7) -0.061(8) 0.010(6)
C29 0.197(16) 0.109(10) 0.104(10) 0.006(8) -0.088(11) 0.029(11)
C30 0.195(14) 0.085(7) 0.061(6) 0.014(5) -0.032(8) -0.004(9)
C31 0.116(7) 0.076(5) 0.047(4) 0.011(4) -0.010(4) -0.016(5)

loop_
_geom_bond_atom_site_label_1
_geom_bond_atom_site_label_2
_geom_bond_distance
_geom_bond_site_symmetry_2
_geom_bond_publ_flag
Pt1 C1 2.014(7) . ?
Pt1 P1 2.3289(17) . ?
Pt1 Si1 2.3619(18) . ?
Pt1 Si2 2.3734(16) . ?
Si1 C14 1.893(8) . ?
Si1 C8 1.897(7) . ?
Si1 HSI1 1.38(4) . ?
Si2 C26 1.887(7) . ?
Si2 C20 1.897(6) . ?
Si2 HSI2 1.28(6) . ?
P1 C6 1.801(8) . ?
P1 C7 1.810(7) . ?
P1 C5 1.819(7) . ?
N1 C1 1.128(8) . ?
N1 C2 1.470(10) . ?
C2 C3 1.450(14) . ?
C2 C4 1.487(13) . ?
C2 H2 0.9800 . ?
C3 H3A 0.9600 . ?
C3 H3B 0.9600 . ?
C3 H3C 0.9600 . ?
C4 H4A 0.9600 . ?
C4 H4B 0.9600 . ?
C4 H4C 0.9600 . ?
C5 H5A 0.9600 . ?
C5 H5B 0.9600 . ?
C5 H5C 0.9600 . ?
C6 H6A 0.9600 . ?
C6 H6B 0.9600 . ?
C6 H6C 0.9600 . ?
C7 H7A 0.9600 . ?
C7 H7B 0.9600 . ?
C7 H7C 0.9600 . ?
C8 C13 1.376(10) . ?
C8 C9 1.391(10) . ?
C9 C10 1.383(12) . ?
C9 H9 0.9300 . ?
C10 C11 1.353(15) . ?
C10 H10 0.9300 . ?
C11 C12 1.349(14) . ?
C11 H11 0.9300 . ?
C12 C13 1.401(11) . ?
C12 H12 0.9300 . ?
C13 H13 0.9300 . ?
C14 C19 1.369(11) . ?
C14 C15 1.400(10) . ?
C15 C16 1.387(14) . ?
C15 H15 0.9300 . ?
C16 C17 1.397(17) . ?
C16 H16 0.9300 . ?
C17 C18 1.372(15) . ?
C17 H17 0.9300 . ?
C18 C19 1.372(12) . ?
C18 H18 0.9300 . ?
C19 H19 0.9300 . ?
C20 C25 1.382(10) . ?
C20 C21 1.398(9) . ?
C21 C22 1.373(10) . ?
C21 H21 0.9300 . ?
C22 C23 1.352(11) . ?
C22 H22 0.9300 . ?
C23 C24 1.351(11) . ?
C23 H23 0.9300 . ?
C24 C25 1.377(11) . ?
C24 H24 0.9300 . ?
C25 H25 0.9300 . ?
C26 C27 1.385(11) . ?
C26 C31 1.395(10) . ?
C27 C28 1.392(13) . ?
C27 H27 0.9300 . ?
C28 C29 1.386(19) . ?
C28 H28 0.9300 . ?
C29 C30 1.35(2) . ?
C29 H29 0.9300 . ?
C30 C31 1.383(13) . ?
C30 H30 0.9300 . ?
C31 H31 0.9300 . ?
